data_7207640
loop_
_publ_author_name
'Qin, Jian-Hua'
'Ma, Lu-Fang'
'Hu, Yue'
'Wang, Li-Ya'

_publ_section_title
;
 Syntheses, structures and photoluminescence of five zinc(ii) coordination
 polymers based on 5-methoxyisophthalate and flexible N-donor ancillary
 ligands
;
_journal_issue 8
_journal_name_full CrystEngComm
_journal_page_first 2891
_journal_paper_doi 10.1039/c2ce06581a
_journal_volume 14
_journal_year 2012
_chemical_formula_sum 'C13 H11 N2 O5 Zn'
_chemical_formula_weight 340.61
_chemical_name_systematic
;
?
;
_space_group_IT_number 2
_symmetry_cell_setting triclinic
_symmetry_space_group_name_Hall '-P 1'
_symmetry_space_group_name_H-M 'P -1'
_atom_sites_solution_hydrogens geom
_atom_sites_solution_primary direct
_atom_sites_solution_secondary difmap
_audit_creation_method SHELXL-97
_cell_angle_alpha 99.4450(10)
_cell_angle_beta 101.3820(10)
_cell_angle_gamma 106.4880(10)
_cell_formula_units_Z 2
_cell_length_a 8.3071(10)
_cell_length_b 8.3924(11)
_cell_length_c 10.1349(13)
_cell_measurement_reflns_used 2927
_cell_measurement_temperature 296(2)
_cell_measurement_theta_max 28.11
_cell_measurement_theta_min 2.60
_cell_volume 645.73(14)
_computing_cell_refinement 'Bruker SMART'
_computing_data_collection 'Bruker SMART'
_computing_data_reduction 'Bruker SAINT'
_computing_molecular_graphics 'Bruker SHELXTL'
_computing_publication_material 'Bruker SHELXTL'
_computing_structure_refinement 'SHELXL-97 (Sheldrick, 1997)'
_computing_structure_solution 'SHELXS-97 (Sheldrick, 1990)'
_diffrn_ambient_temperature 296(2)
_diffrn_measured_fraction_theta_full 0.991
_diffrn_measured_fraction_theta_max 0.991
_diffrn_measurement_device_type 'CCD area detector'
_diffrn_measurement_method 'phi and omega scans'
_diffrn_radiation_monochromator graphite
_diffrn_radiation_source 'fine-focus sealed tube'
_diffrn_radiation_type MoK\a
_diffrn_radiation_wavelength 0.71073
_diffrn_reflns_av_R_equivalents 0.0151
_diffrn_reflns_av_sigmaI/netI 0.0233
_diffrn_reflns_limit_h_max 10
_diffrn_reflns_limit_h_min -9
_diffrn_reflns_limit_k_max 10
_diffrn_reflns_limit_k_min -10
_diffrn_reflns_limit_l_max 12
_diffrn_reflns_limit_l_min -12
_diffrn_reflns_number 4925
_diffrn_reflns_theta_full 25.50
_diffrn_reflns_theta_max 25.50
_diffrn_reflns_theta_min 2.60
_exptl_absorpt_coefficient_mu 1.926
_exptl_absorpt_correction_T_max 0.7689
_exptl_absorpt_correction_T_min 0.6456
_exptl_absorpt_correction_type multi-scan
_exptl_absorpt_process_details sadabs
_exptl_crystal_colour colorless
_exptl_crystal_density_diffrn 1.752
_exptl_crystal_density_method 'not measured'
_exptl_crystal_description block
_exptl_crystal_F_000 346
_exptl_crystal_size_max 0.25
_exptl_crystal_size_mid 0.18
_exptl_crystal_size_min 0.14
_refine_diff_density_max 0.293
_refine_diff_density_min -0.302
_refine_diff_density_rms 0.054
_refine_ls_extinction_method none
_refine_ls_goodness_of_fit_ref 1.050
_refine_ls_hydrogen_treatment constr
_refine_ls_matrix_type full
_refine_ls_number_parameters 191
_refine_ls_number_reflns 2384
_refine_ls_number_restraints 0
_refine_ls_restrained_S_all 1.050
_refine_ls_R_factor_all 0.0266
_refine_ls_R_factor_gt 0.0235
_refine_ls_shift/su_max 0.001
_refine_ls_shift/su_mean 0.000
_refine_ls_structure_factor_coef Fsqd
_refine_ls_weighting_details 'calc w=1/[\s^2^(Fo^2^)+(0.0263P)^2^+0.3506P] where P=(Fo^2^+2Fc^2^)/3'
_refine_ls_weighting_scheme calc
_refine_ls_wR_factor_gt 0.0564
_refine_ls_wR_factor_ref 0.0578
_reflns_number_gt 2178
_reflns_number_total 2384
_reflns_threshold_expression >2sigma(I)
_cod_data_source_file c2ce06581a.txt
_cod_data_source_block x0027
_cod_depositor_comments
;
The following automatic conversions were performed:

'_symmetry_cell_setting' value 'Triclinic' changed to 'triclinic'
according to /home/saulius/struct/CIF-dictionaries/cif_core.dic
dictionary named 'cif_core.dic' version 2.4.1 from 2010-06-29.

Automatic conversion script
Id: cif_fix_values 1715 2011-07-08 13:25:40Z adriana 
;
_cod_original_cell_volume 645.72(14)
_cod_original_sg_symbol_H-M P-1
_cod_database_code 7207640

loop_
_symmetry_equiv_pos_as_xyz
'x, y, z'
'-x, -y, -z'

loop_
_atom_site_label
_atom_site_type_symbol
_atom_site_fract_x
_atom_site_fract_y
_atom_site_fract_z
_atom_site_U_iso_or_equiv
_atom_site_adp_type
_atom_site_occupancy
_atom_site_symmetry_multiplicity
_atom_site_calc_flag
_atom_site_refinement_flags
Zn1 Zn 0.65964(3) 0.46582(3) 0.88912(2) 0.02226(9) Uani 1 1 d .
O1 O 0.82378(19) 0.60119(19) 0.79811(14) 0.0298(3) Uani 1 1 d .
O2 O 0.6325(2) 0.3832(2) 0.63784(16) 0.0333(4) Uani 1 1 d .
O3 O 0.55023(17) 0.46797(18) 0.14926(14) 0.0250(3) Uani 1 1 d .
O4 O 0.78850(19) 0.59564(19) 0.08825(14) 0.0289(3) Uani 1 1 d .
O5 O 1.2214(2) 0.9221(2) 0.55561(15) 0.0362(4) Uani 1 1 d .
N1 N 0.6665(2) 0.2348(2) 0.90821(17) 0.0250(4) Uani 1 1 d .
N2 N 0.7939(2) 0.0541(2) 0.97258(19) 0.0297(4) Uani 1 1 d .
C1 C 0.5601(3) 0.0710(3) 0.8418(2) 0.0310(5) Uani 1 1 d .
H1 H 0.4519 0.0422 0.7797 0.037 Uiso 1 1 calc R
C2 C 0.6371(3) -0.0412(3) 0.8808(2) 0.0357(5) Uani 1 1 d .
H2 H 0.5928 -0.1597 0.8514 0.043 Uiso 1 1 calc R
C3 C 0.8063(3) 0.2191(3) 0.9864(2) 0.0285(5) Uani 1 1 d .
H3 H 0.9003 0.3101 1.0432 0.034 Uiso 1 1 calc R
C4 C 0.9305(3) -0.0080(3) 1.0388(2) 0.0348(5) Uani 1 1 d .
H4A H 0.8799 -0.1267 1.0406 0.042 Uiso 1 1 calc R
H4B H 0.9819 0.0579 1.1336 0.042 Uiso 1 1 calc R
C5 C 0.7574(3) 0.5167(3) 0.6709(2) 0.0235(4) Uani 1 1 d .
C6 C 0.8359(3) 0.5915(3) 0.5642(2) 0.0219(4) Uani 1 1 d .
C7 C 0.9972(3) 0.7173(3) 0.6026(2) 0.0246(4) Uani 1 1 d .
H7 H 1.0608 0.7508 0.6947 0.030 Uiso 1 1 calc R
C8 C 1.0657(3) 0.7944(3) 0.5049(2) 0.0247(4) Uani 1 1 d .
C9 C 0.9738(3) 0.7394(3) 0.3664(2) 0.0249(4) Uani 1 1 d .
H9 H 1.0206 0.7864 0.2999 0.030 Uiso 1 1 calc R
C10 C 0.8108(3) 0.6130(3) 0.3276(2) 0.0214(4) Uani 1 1 d .
C11 C 0.7413(3) 0.5391(3) 0.4257(2) 0.0228(4) Uani 1 1 d .
H11 H 0.6325 0.4552 0.3992 0.027 Uiso 1 1 calc R
C12 C 1.2886(3) 1.0123(3) 0.4604(3) 0.0363(6) Uani 1 1 d .
H12A H 1.3158 0.9363 0.3931 0.054 Uiso 1 1 calc R
H12B H 1.3919 1.1058 0.5094 0.054 Uiso 1 1 calc R
H12C H 1.2033 1.0554 0.4143 0.054 Uiso 1 1 calc R
C13 C 0.7098(3) 0.5564(3) 0.1787(2) 0.0207(4) Uani 1 1 d .

loop_
_atom_site_aniso_label
_atom_site_aniso_U_11
_atom_site_aniso_U_22
_atom_site_aniso_U_33
_atom_site_aniso_U_23
_atom_site_aniso_U_13
_atom_site_aniso_U_12
Zn1 0.02313(14) 0.02606(15) 0.01929(13) 0.00899(10) 0.00596(9) 0.00823(10)
O1 0.0305(8) 0.0389(9) 0.0153(7) 0.0064(6) 0.0065(6) 0.0038(7)
O2 0.0333(9) 0.0332(9) 0.0271(8) 0.0098(7) 0.0073(7) 0.0001(7)
O3 0.0204(7) 0.0292(8) 0.0231(8) 0.0072(6) 0.0005(6) 0.0075(6)
O4 0.0323(8) 0.0339(8) 0.0153(7) 0.0073(6) 0.0049(6) 0.0031(7)
O5 0.0287(8) 0.0411(10) 0.0244(8) 0.0056(7) 0.0016(7) -0.0055(7)
N1 0.0266(9) 0.0262(10) 0.0223(9) 0.0079(8) 0.0043(7) 0.0089(8)
N2 0.0352(10) 0.0265(10) 0.0311(10) 0.0117(8) 0.0071(8) 0.0136(8)
C1 0.0286(12) 0.0320(12) 0.0262(12) 0.0054(10) 0.0014(9) 0.0052(10)
C2 0.0419(14) 0.0235(12) 0.0355(13) 0.0043(10) 0.0076(11) 0.0046(10)
C3 0.0292(11) 0.0251(12) 0.0291(12) 0.0072(9) 0.0028(9) 0.0085(9)
C4 0.0458(14) 0.0343(13) 0.0320(13) 0.0153(10) 0.0081(11) 0.0221(11)
C5 0.0234(11) 0.0323(12) 0.0199(10) 0.0101(9) 0.0072(8) 0.0134(10)
C6 0.0238(10) 0.0260(11) 0.0174(10) 0.0058(8) 0.0055(8) 0.0100(9)
C7 0.0261(11) 0.0326(12) 0.0142(10) 0.0046(9) 0.0033(8) 0.0099(9)
C8 0.0210(10) 0.0269(11) 0.0217(10) 0.0028(9) 0.0032(8) 0.0043(9)
C9 0.0259(11) 0.0293(11) 0.0206(10) 0.0094(9) 0.0081(8) 0.0073(9)
C10 0.0232(10) 0.0267(11) 0.0151(10) 0.0057(8) 0.0034(8) 0.0098(9)
C11 0.0224(10) 0.0253(11) 0.0198(10) 0.0052(8) 0.0040(8) 0.0076(9)
C12 0.0278(12) 0.0345(13) 0.0409(14) 0.0132(11) 0.0071(10) 0.0005(10)
C13 0.0269(11) 0.0209(10) 0.0178(10) 0.0073(8) 0.0053(8) 0.0117(9)

loop_
_atom_type_symbol
_atom_type_description
_atom_type_scat_dispersion_real
_atom_type_scat_dispersion_imag
_atom_type_scat_source
C C 0.0033 0.0016 'International Tables Vol C Tables 4.2.6.8 and 6.1.1.4'
H H 0.0000 0.0000 'International Tables Vol C Tables 4.2.6.8 and 6.1.1.4'
N N 0.0061 0.0033 'International Tables Vol C Tables 4.2.6.8 and 6.1.1.4'
O O 0.0106 0.0060 'International Tables Vol C Tables 4.2.6.8 and 6.1.1.4'
Zn Zn 0.2839 1.4301 'International Tables Vol C Tables 4.2.6.8 and 6.1.1.4'

loop_
_geom_angle_atom_site_label_1
_geom_angle_atom_site_label_2
_geom_angle_atom_site_label_3
_geom_angle
_geom_angle_site_symmetry_1
_geom_angle_site_symmetry_3
O3 Zn1 O1 106.29(6) 2_666 .
O3 Zn1 N1 125.80(7) 2_666 .
O1 Zn1 N1 119.29(7) . .
O3 Zn1 O4 104.65(6) 2_666 1_556
O1 Zn1 O4 96.93(6) . 1_556
N1 Zn1 O4 97.70(7) . 1_556
O3 Zn1 O2 90.16(6) 2_666 .
O1 Zn1 O2 58.01(5) . .
N1 Zn1 O2 90.30(6) . .
O4 Zn1 O2 154.06(6) 1_556 .
O3 Zn1 C5 98.07(6) 2_666 .
O1 Zn1 C5 29.73(6) . .
N1 Zn1 C5 106.99(7) . .
O4 Zn1 C5 126.53(6) 1_556 .
O2 Zn1 C5 28.32(6) . .
C5 O1 Zn1 100.40(12) . .
C5 O2 Zn1 79.72(12) . .
C13 O3 Zn1 130.94(13) . 2_666
C13 O4 Zn1 115.42(13) . 1_554
C8 O5 C12 117.13(17) . .
C3 N1 C1 105.97(18) . .
C3 N1 Zn1 119.99(14) . .
C1 N1 Zn1 133.51(14) . .
C3 N2 C2 107.39(18) . .
C3 N2 C4 124.90(19) . .
C2 N2 C4 127.61(19) . .
C2 C1 N1 109.4(2) . .
C2 C1 H1 125.3 . .
N1 C1 H1 125.3 . .
C1 C2 N2 106.5(2) . .
C1 C2 H2 126.8 . .
N2 C2 H2 126.8 . .
N1 C3 N2 110.82(19) . .
N1 C3 H3 124.6 . .
N2 C3 H3 124.6 . .
N2 C4 C4 110.6(2) . 2_757
N2 C4 H4A 109.5 . .
C4 C4 H4A 109.5 2_757 .
N2 C4 H4B 109.5 . .
C4 C4 H4B 109.5 2_757 .
H4A C4 H4B 108.1 . .
O2 C5 O1 121.71(19) . .
O2 C5 C6 121.45(18) . .
O1 C5 C6 116.81(18) . .
O2 C5 Zn1 71.96(11) . .
O1 C5 Zn1 49.87(10) . .
C6 C5 Zn1 165.67(15) . .
C7 C6 C11 119.73(19) . .
C7 C6 C5 120.77(18) . .
C11 C6 C5 119.43(18) . .
C6 C7 C8 120.89(18) . .
C6 C7 H7 119.6 . .
C8 C7 H7 119.6 . .
O5 C8 C9 124.80(19) . .
O5 C8 C7 115.71(18) . .
C9 C8 C7 119.50(19) . .
C8 C9 C10 119.62(19) . .
C8 C9 H9 120.2 . .
C10 C9 H9 120.2 . .
C11 C10 C9 120.68(18) . .
C11 C10 C13 119.65(18) . .
C9 C10 C13 119.67(18) . .
C10 C11 C6 119.52(19) . .
C10 C11 H11 120.2 . .
C6 C11 H11 120.2 . .
O5 C12 H12A 109.5 . .
O5 C12 H12B 109.5 . .
H12A C12 H12B 109.5 . .
O5 C12 H12C 109.5 . .
H12A C12 H12C 109.5 . .
H12B C12 H12C 109.5 . .
O4 C13 O3 123.08(18) . .
O4 C13 C10 118.38(18) . .
O3 C13 C10 118.52(17) . .

loop_
_geom_bond_atom_site_label_1
_geom_bond_atom_site_label_2
_geom_bond_distance
_geom_bond_site_symmetry_2
Zn1 O3 1.9629(14) 2_666
Zn1 O1 1.9903(15) .
Zn1 N1 1.9949(17) .
Zn1 O4 2.0419(14) 1_556
Zn1 O2 2.4743(16) .
Zn1 C5 2.560(2) .
O1 C5 1.291(2) .
O2 C5 1.234(3) .
O3 C13 1.269(2) .
O3 Zn1 1.9629(14) 2_666
O4 C13 1.261(2) .
O4 Zn1 2.0419(14) 1_554
O5 C8 1.363(2) .
O5 C12 1.424(3) .
N1 C3 1.324(3) .
N1 C1 1.377(3) .
N2 C3 1.341(3) .
N2 C2 1.374(3) .
N2 C4 1.469(3) .
C1 C2 1.348(3) .
C1 H1 0.9300 .
C2 H2 0.9300 .
C3 H3 0.9300 .
C4 C4 1.508(5) 2_757
C4 H4A 0.9700 .
C4 H4B 0.9700 .
C5 C6 1.503(3) .
C6 C7 1.385(3) .
C6 C11 1.395(3) .
C7 C8 1.395(3) .
C7 H7 0.9300 .
C8 C9 1.389(3) .
C9 C10 1.397(3) .
C9 H9 0.9300 .
C10 C11 1.390(3) .
C10 C13 1.499(3) .
C11 H11 0.9300 .
C12 H12A 0.9600 .
C12 H12B 0.9600 .
C12 H12C 0.9600 .

loop_
_geom_torsion_atom_site_label_1
_geom_torsion_atom_site_label_2
_geom_torsion_atom_site_label_3
_geom_torsion_atom_site_label_4
_geom_torsion
_geom_torsion_site_symmetry_1
_geom_torsion_site_symmetry_4
O3 Zn1 O1 C5 -77.47(13) 2_666 .
N1 Zn1 O1 C5 72.14(14) . .
O4 Zn1 O1 C5 175.02(12) 1_556 .
O2 Zn1 O1 C5 2.21(11) . .
O3 Zn1 O2 C5 106.89(12) 2_666 .
O1 Zn1 O2 C5 -2.32(12) . .
N1 Zn1 O2 C5 -127.31(13) . .
O4 Zn1 O2 C5 -18.8(2) 1_556 .
O3 Zn1 N1 C3 -152.17(15) 2_666 .
O1 Zn1 N1 C3 64.61(18) . .
O4 Zn1 N1 C3 -37.83(17) 1_556 .
O2 Zn1 N1 C3 117.41(17) . .
C5 Zn1 N1 C3 94.18(17) . .
O3 Zn1 N1 C1 37.5(2) 2_666 .
O1 Zn1 N1 C1 -105.7(2) . .
O4 Zn1 N1 C1 151.9(2) 1_556 .
O2 Zn1 N1 C1 -52.9(2) . .
C5 Zn1 N1 C1 -76.1(2) . .
C3 N1 C1 C2 0.0(3) . .
Zn1 N1 C1 C2 171.25(16) . .
N1 C1 C2 N2 -0.1(3) . .
C3 N2 C2 C1 0.2(3) . .
C4 N2 C2 C1 -176.4(2) . .
C1 N1 C3 N2 0.2(2) . .
Zn1 N1 C3 N2 -172.53(14) . .
C2 N2 C3 N1 -0.2(3) . .
C4 N2 C3 N1 176.46(19) . .
C3 N2 C4 C4 -78.7(3) . 2_757
C2 N2 C4 C4 97.3(3) . 2_757
Zn1 O2 C5 O1 3.56(18) . .
Zn1 O2 C5 C6 -174.43(18) . .
Zn1 O1 C5 O2 -4.4(2) . .
Zn1 O1 C5 C6 173.65(14) . .
O3 Zn1 C5 O2 -75.11(12) 2_666 .
O1 Zn1 C5 O2 176.0(2) . .
N1 Zn1 C5 O2 56.27(13) . .
O4 Zn1 C5 O2 169.88(11) 1_556 .
O3 Zn1 C5 O1 108.85(13) 2_666 .
N1 Zn1 C5 O1 -119.77(13) . .
O4 Zn1 C5 O1 -6.16(15) 1_556 .
O2 Zn1 C5 O1 -176.0(2) . .
O3 Zn1 C5 C6 85.3(6) 2_666 .
O1 Zn1 C5 C6 -23.5(5) . .
N1 Zn1 C5 C6 -143.3(5) . .
O4 Zn1 C5 C6 -29.7(6) 1_556 .
O2 Zn1 C5 C6 160.4(6) . .
O2 C5 C6 C7 -165.4(2) . .
O1 C5 C6 C7 16.5(3) . .
Zn1 C5 C6 C7 36.5(6) . .
O2 C5 C6 C11 17.6(3) . .
O1 C5 C6 C11 -160.45(19) . .
Zn1 C5 C6 C11 -140.5(5) . .
C11 C6 C7 C8 0.9(3) . .
C5 C6 C7 C8 -176.03(18) . .
C12 O5 C8 C9 4.2(3) . .
C12 O5 C8 C7 -175.34(19) . .
C6 C7 C8 O5 176.95(19) . .
C6 C7 C8 C9 -2.6(3) . .
O5 C8 C9 C10 -176.7(2) . .
C7 C8 C9 C10 2.8(3) . .
C8 C9 C10 C11 -1.5(3) . .
C8 C9 C10 C13 178.62(19) . .
C9 C10 C11 C6 -0.2(3) . .
C13 C10 C11 C6 179.72(18) . .
C7 C6 C11 C10 0.5(3) . .
C5 C6 C11 C10 177.46(18) . .
Zn1 O4 C13 O3 -12.9(2) 1_554 .
Zn1 O4 C13 C10 165.41(13) 1_554 .
Zn1 O3 C13 O4 -83.3(2) 2_666 .
Zn1 O3 C13 C10 98.4(2) 2_666 .
C11 C10 C13 O4 -164.53(18) . .
C9 C10 C13 O4 15.4(3) . .
C11 C10 C13 O3 13.9(3) . .
C9 C10 C13 O3 -166.24(18) . .
